data_4310433
loop_
_publ_author_name
'Eric Rivard'
'Alan J. Lough'
'Tristram Chivers'
'Ian Manners'

_publ_section_title
;
 Synthesis of Linear and Cyclic Carbophosphazenes via an Oxidative
 Chlorination Strategy
;
_journal_name_full 'Inorganic Chemistry'
_journal_page_first 802
_journal_page_last 811
_journal_paper_doi 10.1021/ic034954c
_journal_volume 43
_journal_year 2004
_chemical_formula_moiety 'C14 H10 Cl6 N5 P3'
_chemical_formula_sum 'C14 H10 Cl6 N5 P3'
_chemical_formula_weight 553.88
_chemical_name_systematic
; 
 ? 
;
_space_group_IT_number 14
_symmetry_cell_setting monoclinic
_symmetry_space_group_name_Hall '-P 2ybc'
_symmetry_space_group_name_H-M 'P 1 21/c 1'
_atom_sites_solution_hydrogens geom
_atom_sites_solution_primary direct
_atom_sites_solution_secondary difmap
_audit_creation_method SHELXL-97
_cell_angle_alpha 90.00
_cell_angle_beta 93.5260(17)
_cell_angle_gamma 90.00
_cell_formula_units_Z 4
_cell_length_a 12.5680(4)
_cell_length_b 8.6020(3)
_cell_length_c 19.7070(5)
_cell_measurement_reflns_used 24628
_cell_measurement_temperature 150(1)
_cell_measurement_theta_max 27.5
_cell_measurement_theta_min 2.6
_cell_volume 2126.49(11)
_computing_cell_refinement 'Denzo-SMN (Otwinowski & Minor, 1997)'
_computing_data_collection 'Collect (Nonius BV, 1997-2002)'
_computing_data_reduction Denzo-SMN
_computing_molecular_graphics 'SHELXTL V6.12'
_computing_publication_material 'SHELXTL V6.12'
_computing_structure_refinement 'SHELXTL V6.12'
_computing_structure_solution 'SHELXTL V6.12 (Sheldrick, 2001)'
_diffrn_ambient_temperature 150(1)
_diffrn_detector_area_resol_mean 9
_diffrn_measured_fraction_theta_full 0.994
_diffrn_measured_fraction_theta_max 0.994
_diffrn_measurement_device_type 'Nonius KappaCCD'
_diffrn_measurement_method '\f scans and \w scans with \k offsets'
_diffrn_radiation_monochromator graphite
_diffrn_radiation_source 'fine-focus sealed tube'
_diffrn_radiation_type MoK\a
_diffrn_radiation_wavelength 0.71073
_diffrn_reflns_av_R_equivalents 0.0386
_diffrn_reflns_av_sigmaI/netI 0.0598
_diffrn_reflns_limit_h_max 16
_diffrn_reflns_limit_h_min -16
_diffrn_reflns_limit_k_max 11
_diffrn_reflns_limit_k_min -11
_diffrn_reflns_limit_l_max 25
_diffrn_reflns_limit_l_min -25
_diffrn_reflns_number 12270
_diffrn_reflns_theta_full 27.48
_diffrn_reflns_theta_max 27.48
_diffrn_reflns_theta_min 2.55
_diffrn_standards_decay_% 0
_diffrn_standards_number 0
_exptl_absorpt_coefficient_mu 1.046
_exptl_absorpt_correction_T_max 0.833
_exptl_absorpt_correction_T_min 0.798
_exptl_absorpt_correction_type multi-scan
_exptl_absorpt_process_details
; 
multi-scan from symmetry-related measurements 
 Sortav (Blessing 1995) 
;
_exptl_crystal_density_diffrn 1.730
_exptl_crystal_density_method 'not measured'
_exptl_crystal_description needle
_exptl_crystal_F_000 1104
_exptl_crystal_size_max 0.20
_exptl_crystal_size_mid 0.18
_exptl_crystal_size_min 0.18
_refine_diff_density_max 0.732
_refine_diff_density_min -0.561
_refine_diff_density_rms 0.082
_refine_ls_extinction_expression Fc^*^=kFc[1+0.001xFc^2^\l^3^/sin(2\q)]^-1/4^
_refine_ls_extinction_method none
_refine_ls_goodness_of_fit_ref 1.069
_refine_ls_hydrogen_treatment constr
_refine_ls_matrix_type full
_refine_ls_number_parameters 254
_refine_ls_number_reflns 4846
_refine_ls_number_restraints 0
_refine_ls_restrained_S_all 1.069
_refine_ls_R_factor_all 0.0607
_refine_ls_R_factor_gt 0.0407
_refine_ls_shift/su_max 0.000
_refine_ls_shift/su_mean 0.000
_refine_ls_structure_factor_coef Fsqd
_refine_ls_weighting_details 'calc w=1/[\s^2^(Fo^2^)+(0.0388P)^2^+1.2752P] where P=(Fo^2^+2Fc^2^)/3'
_refine_ls_weighting_scheme calc
_refine_ls_wR_factor_gt 0.0989
_refine_ls_wR_factor_ref 0.1101
_reflns_number_gt 3660
_reflns_number_total 4846
_reflns_threshold_expression I>2\s(I)
_cod_data_source_file ic034954csi20031103_051734_5.cif
_cod_data_source_block compound(9)
_cod_depositor_comments
;
The following automatic conversions were performed:
'_symmetry_cell_setting' value 'Monoclinic' changed to 'monoclinic'
according to '/home/saulius/struct/CIF-dictionaries/cif_core.dic'
dictionary named 'cif_core.dic' version 2.4.1 from 2010-06-29.

Automatic conversion script
Id: cif_fix_enum 1527 2010-12-29 10:47:43Z saulius 
;
_cod_original_sg_symbol_H-M 'P 21/c'
_cod_database_code 4310433

loop_
_symmetry_equiv_pos_as_xyz
'x, y, z'
'-x, y+1/2, -z+1/2'
'-x, -y, -z'
'x, -y-1/2, z-1/2'

loop_
_atom_site_label
_atom_site_type_symbol
_atom_site_fract_x
_atom_site_fract_y
_atom_site_fract_z
_atom_site_U_iso_or_equiv
_atom_site_adp_type
_atom_site_occupancy
_atom_site_symmetry_multiplicity
_atom_site_calc_flag
_atom_site_refinement_flags
_atom_site_disorder_assembly
_atom_site_disorder_group
Cl1 Cl 0.73806(7) 0.48828(9) 0.19636(4) 0.0461(2) Uani 1 1 d . . .
Cl2 Cl 0.50960(6) 0.34785(11) 0.19414(4) 0.0435(2) Uani 1 1 d . . .
Cl3 Cl 0.92184(6) 0.17708(9) 0.12617(4) 0.03374(19) Uani 1 1 d . . .
Cl4 Cl 1.04362(8) -0.21617(18) 0.20442(4) 0.0810(4) Uani 1 1 d . . .
Cl5 Cl 0.98086(7) -0.45275(10) 0.08883(6) 0.0626(3) Uani 1 1 d . . .
Cl6 Cl 1.10902(6) -0.15741(10) 0.05725(5) 0.0448(2) Uani 1 1 d . . .
P1 P 0.65977(5) 0.28875(8) 0.17598(3) 0.02385(17) Uani 1 1 d . . .
P2 P 0.81759(5) -0.00602(8) 0.11675(3) 0.02155(17) Uani 1 1 d . . .
P3 P 0.98916(5) -0.22996(9) 0.10871(3) 0.02656(18) Uani 1 1 d . . .
N1 N 0.78493(18) -0.0462(3) 0.19114(11) 0.0271(5) Uani 1 1 d . . .
N2 N 0.6945(2) 0.1735(3) 0.23561(11) 0.0319(6) Uani 1 1 d . . .
N3 N 0.6614(2) 0.2653(3) 0.09838(11) 0.0306(5) Uani 1 1 d . . .
N4 N 0.73112(16) 0.0306(3) 0.05531(10) 0.0229(5) Uani 1 1 d . . .
N5 N 0.88447(18) -0.1491(3) 0.08896(11) 0.0288(5) Uani 1 1 d . . .
C1 C 0.74228(19) 0.0372(3) 0.23934(12) 0.0222(5) Uani 1 1 d . . .
C2 C 0.75019(19) -0.0358(3) 0.30838(12) 0.0218(5) Uani 1 1 d . . .
C3 C 0.7929(2) -0.1836(3) 0.31713(14) 0.0278(6) Uani 1 1 d . . .
H3A H 0.8178 -0.2381 0.2793 0.033 Uiso 1 1 calc R . .
C4 C 0.7994(2) -0.2520(3) 0.38107(15) 0.0345(7) Uani 1 1 d . . .
H4A H 0.8279 -0.3538 0.3867 0.041 Uiso 1 1 calc R . .
C5 C 0.7648(2) -0.1727(3) 0.43672(14) 0.0314(6) Uani 1 1 d . . .
H5A H 0.7695 -0.2199 0.4804 0.038 Uiso 1 1 calc R . .
C6 C 0.7234(2) -0.0246(3) 0.42854(14) 0.0295(6) Uani 1 1 d . . .
H6A H 0.7006 0.0307 0.4668 0.035 Uiso 1 1 calc R . .
C7 C 0.7150(2) 0.0437(3) 0.36444(13) 0.0249(6) Uani 1 1 d . . .
H7A H 0.6851 0.1447 0.3589 0.030 Uiso 1 1 calc R . .
C8 C 0.6658(2) 0.1500(3) 0.05285(12) 0.0218(5) Uani 1 1 d . . .
C9 C 0.5934(2) 0.1659(3) -0.00935(12) 0.0220(5) Uani 1 1 d . . .
C10 C 0.6036(2) 0.0666(3) -0.06439(13) 0.0253(6) Uani 1 1 d . . .
H10A H 0.6560 -0.0131 -0.0618 0.030 Uiso 1 1 calc R . .
C11 C 0.5377(2) 0.0833(3) -0.12303(13) 0.0300(6) Uani 1 1 d . . .
H11A H 0.5453 0.0161 -0.1607 0.036 Uiso 1 1 calc R . .
C12 C 0.4603(2) 0.1996(4) -0.12622(14) 0.0317(6) Uani 1 1 d . . .
H12A H 0.4156 0.2126 -0.1665 0.038 Uiso 1 1 calc R . .
C13 C 0.4479(2) 0.2966(4) -0.07101(14) 0.0313(6) Uani 1 1 d . . .
H13A H 0.3942 0.3745 -0.0732 0.038 Uiso 1 1 calc R . .
C14 C 0.5141(2) 0.2796(3) -0.01272(13) 0.0268(6) Uani 1 1 d . . .
H14A H 0.5054 0.3456 0.0252 0.032 Uiso 1 1 calc R . .

loop_
_atom_site_aniso_label
_atom_site_aniso_U_11
_atom_site_aniso_U_22
_atom_site_aniso_U_33
_atom_site_aniso_U_23
_atom_site_aniso_U_13
_atom_site_aniso_U_12
Cl1 0.0548(5) 0.0259(4) 0.0550(5) -0.0064(3) -0.0179(4) -0.0016(3)
Cl2 0.0355(4) 0.0585(5) 0.0369(4) 0.0002(4) 0.0044(3) 0.0197(4)
Cl3 0.0324(4) 0.0343(4) 0.0341(4) -0.0016(3) -0.0016(3) -0.0100(3)
Cl4 0.0627(6) 0.1504(12) 0.0281(4) -0.0055(5) -0.0116(4) 0.0571(7)
Cl5 0.0478(5) 0.0240(4) 0.1171(9) 0.0065(5) 0.0137(5) 0.0044(4)
Cl6 0.0336(4) 0.0414(5) 0.0611(5) 0.0055(4) 0.0159(4) -0.0002(3)
P1 0.0282(4) 0.0222(4) 0.0206(3) -0.0015(3) -0.0030(3) 0.0051(3)
P2 0.0213(3) 0.0225(4) 0.0207(3) -0.0016(3) -0.0003(2) 0.0020(3)
P3 0.0255(4) 0.0298(4) 0.0244(3) 0.0017(3) 0.0017(3) 0.0070(3)
N1 0.0302(12) 0.0286(13) 0.0227(11) -0.0002(10) 0.0026(9) 0.0009(10)
N2 0.0417(14) 0.0331(14) 0.0205(11) 0.0029(10) -0.0009(10) 0.0116(11)
N3 0.0430(14) 0.0265(13) 0.0218(11) 0.0002(9) -0.0021(10) 0.0080(10)
N4 0.0221(11) 0.0243(12) 0.0221(10) -0.0011(9) -0.0014(8) 0.0026(9)
N5 0.0282(12) 0.0315(13) 0.0259(11) -0.0061(10) -0.0042(9) 0.0109(10)
C1 0.0190(12) 0.0243(13) 0.0228(12) -0.0010(11) -0.0026(10) -0.0035(10)
C2 0.0173(12) 0.0244(14) 0.0234(12) 0.0025(10) -0.0015(9) -0.0023(10)
C3 0.0286(14) 0.0244(14) 0.0312(14) -0.0002(11) 0.0077(11) 0.0012(11)
C4 0.0337(16) 0.0272(15) 0.0431(17) 0.0126(13) 0.0069(13) 0.0057(12)
C5 0.0278(14) 0.0380(17) 0.0283(14) 0.0116(12) 0.0018(11) -0.0007(12)
C6 0.0288(14) 0.0347(16) 0.0250(13) 0.0016(12) 0.0033(11) 0.0008(12)
C7 0.0231(13) 0.0254(14) 0.0260(13) 0.0007(11) 0.0003(10) 0.0009(11)
C8 0.0221(12) 0.0227(13) 0.0207(12) 0.0035(10) 0.0028(10) -0.0017(10)
C9 0.0206(12) 0.0262(14) 0.0193(12) 0.0042(10) 0.0021(9) -0.0012(10)
C10 0.0268(13) 0.0223(14) 0.0267(13) 0.0019(11) 0.0014(10) -0.0014(11)
C11 0.0352(15) 0.0332(16) 0.0213(13) -0.0022(12) -0.0010(11) -0.0070(13)
C12 0.0272(14) 0.0396(17) 0.0273(14) 0.0076(13) -0.0076(11) -0.0064(13)
C13 0.0230(13) 0.0364(16) 0.0343(15) 0.0073(13) 0.0011(11) 0.0083(12)
C14 0.0261(14) 0.0301(15) 0.0242(13) 0.0023(11) 0.0028(10) 0.0035(11)

loop_
_atom_type_symbol
_atom_type_description
_atom_type_scat_dispersion_real
_atom_type_scat_dispersion_imag
_atom_type_scat_source
C C 0.0033 0.0016 'International Tables Vol C Tables 4.2.6.8 and 6.1.1.4'
H H 0.0000 0.0000 'International Tables Vol C Tables 4.2.6.8 and 6.1.1.4'
N N 0.0061 0.0033 'International Tables Vol C Tables 4.2.6.8 and 6.1.1.4'
Cl Cl 0.1484 0.1585 'International Tables Vol C Tables 4.2.6.8 and 6.1.1.4'
P P 0.1023 0.0942 'International Tables Vol C Tables 4.2.6.8 and 6.1.1.4'

loop_
_geom_angle_atom_site_label_1
_geom_angle_atom_site_label_2
_geom_angle_atom_site_label_3
_geom_angle
_geom_angle_site_symmetry_1
_geom_angle_site_symmetry_3
_geom_angle_publ_flag
N3 P1 N2 129.46(13) . . ?
N3 P1 Cl1 105.88(10) . . ?
N2 P1 Cl1 106.17(10) . . ?
N3 P1 Cl2 106.24(10) . . ?
N2 P1 Cl2 104.25(10) . . ?
Cl1 P1 Cl2 101.68(5) . . ?
N1 P2 N5 108.62(13) . . ?
N1 P2 N4 122.54(12) . . ?
N5 P2 N4 103.71(11) . . ?
N1 P2 Cl3 106.51(9) . . ?
N5 P2 Cl3 105.95(10) . . ?
N4 P2 Cl3 108.45(9) . . ?
N5 P3 Cl5 111.27(10) . . ?
N5 P3 Cl6 113.66(10) . . ?
Cl5 P3 Cl6 103.90(5) . . ?
N5 P3 Cl4 117.56(10) . . ?
Cl5 P3 Cl4 105.17(6) . . ?
Cl6 P3 Cl4 104.02(6) . . ?
C1 N1 P2 133.0(2) . . ?
C1 N2 P1 134.8(2) . . ?
C8 N3 P1 139.7(2) . . ?
C8 N4 P2 124.93(18) . . ?
P3 N5 P2 136.69(15) . . ?
N2 C1 N1 130.0(2) . . ?
N2 C1 C2 115.4(2) . . ?
N1 C1 C2 114.6(2) . . ?
C3 C2 C7 119.4(2) . . ?
C3 C2 C1 120.1(2) . . ?
C7 C2 C1 120.5(2) . . ?
C2 C3 C4 120.1(3) . . ?
C5 C4 C3 120.4(3) . . ?
C6 C5 C4 119.8(3) . . ?
C5 C6 C7 120.1(3) . . ?
C6 C7 C2 120.1(3) . . ?
N4 C8 N3 127.2(2) . . ?
N4 C8 C9 116.8(2) . . ?
N3 C8 C9 115.8(2) . . ?
C10 C9 C14 119.5(2) . . ?
C10 C9 C8 120.3(2) . . ?
C14 C9 C8 120.2(2) . . ?
C11 C10 C9 120.4(3) . . ?
C10 C11 C12 119.4(3) . . ?
C13 C12 C11 120.5(2) . . ?
C14 C13 C12 119.8(3) . . ?
C13 C14 C9 120.4(3) . . ?

loop_
_geom_bond_atom_site_label_1
_geom_bond_atom_site_label_2
_geom_bond_distance
_geom_bond_site_symmetry_2
_geom_bond_publ_flag
Cl1 P1 2.0067(10) . ?
Cl2 P1 2.0079(10) . ?
Cl3 P2 2.0498(10) . ?
Cl4 P3 1.9701(11) . ?
Cl5 P3 1.9575(12) . ?
Cl6 P3 1.9686(10) . ?
P1 N3 1.544(2) . ?
P1 N2 1.578(2) . ?
P2 N1 1.585(2) . ?
P2 N5 1.606(2) . ?
P2 N4 1.608(2) . ?
P3 N5 1.518(2) . ?
N1 C1 1.329(3) . ?
N2 C1 1.318(3) . ?
N3 C8 1.341(3) . ?
N4 C8 1.314(3) . ?
C1 C2 1.496(3) . ?
C2 C3 1.387(4) . ?
C2 C7 1.395(4) . ?
C3 C4 1.389(4) . ?
C4 C5 1.385(4) . ?
C5 C6 1.382(4) . ?
C6 C7 1.391(4) . ?
C8 C9 1.487(3) . ?
C9 C10 1.393(4) . ?
C9 C14 1.395(4) . ?
C10 C11 1.387(4) . ?
C11 C12 1.395(4) . ?
C12 C13 1.387(4) . ?
C13 C14 1.384(4) . ?
